data_4125747
loop_
_publ_author_name
'Margulies, Eric A.'
'Logsdon, Jenna L.'
'Miller, Claire E.'
'Ma, Lin'
'Simonoff, Ethan'
'Young, Ryan M.'
'Schatz, George C.'
'Wasielewski, Michael R.'

_publ_section_title
;
 Direct Observation of a Charge-Transfer State Preceding High-Yield
 Singlet Fission in Terrylenediimide Thin Films.
;
_journal_issue 2
_journal_name_full 'Journal of the American Chemical Society'
_journal_page_first 663
_journal_page_last 671
_journal_paper_doi 10.1021/jacs.6b07721
_journal_volume 139
_journal_year 2017
_chemical_formula_moiety 'C74 H62 N2 O4'
_chemical_formula_sum 'C74 H62 N2 O4'
_chemical_formula_weight 1043.25
_chemical_name_systematic hPhTDIc8
_space_group_crystal_system monoclinic
_space_group_IT_number 15
_space_group_name_Hall '-C 2yc'
_space_group_name_H-M_alt 'C 1 2/c 1'
_symmetry_space_group_name_Hall '-C 2yc'
_symmetry_space_group_name_H-M 'C 1 2/c 1'
_atom_sites_solution_hydrogens geom
_atom_sites_solution_primary direct
_audit_creation_date 2016-07-07
_audit_creation_method
;
Olex2 1.2
(compiled 2016.02.19 svn.r3266 for OlexSys, GUI svn.r5155)
;
_cell_angle_alpha 90
_cell_angle_beta 111.586(2)
_cell_angle_gamma 90
_cell_formula_units_Z 4
_cell_length_a 36.0857(14)
_cell_length_b 4.8422(2)
_cell_length_c 32.6994(12)
_cell_measurement_reflns_used 6336
_cell_measurement_temperature 100(2)
_cell_measurement_theta_max 68.19
_cell_measurement_theta_min 3.12
_cell_volume 5313.0(4)
_computing_cell_refinement 'SAINT V7.23A (Bruker, 2005)'
_computing_data_collection 'APEX2 V2.1-4 (Bruker, 2007)'
_computing_data_reduction 'Bruker SAINT'
_computing_molecular_graphics 'Olex2 (Dolomanov et al., 2009)'
_computing_publication_material 'Olex2 (Dolomanov et al., 2009)'
_computing_structure_refinement 'ShelXL (Sheldrick, 2015)'
_computing_structure_solution 'ShelXS (Sheldrick, 2008)'
_diffrn_ambient_temperature 99.98
_diffrn_detector_area_resol_mean 8
_diffrn_measured_fraction_theta_full 0.963
_diffrn_measured_fraction_theta_max 0.957
_diffrn_measurement_device_type 'Bruker Kappa APEX CCD area detector'
_diffrn_measurement_method '\w and \f scans'
_diffrn_radiation_monochromator 'MX optics'
_diffrn_radiation_type CuK\a
_diffrn_radiation_wavelength 1.54178
_diffrn_reflns_av_R_equivalents 0.0777
_diffrn_reflns_av_unetI/netI 0.0477
_diffrn_reflns_Laue_measured_fraction_full 0.963
_diffrn_reflns_Laue_measured_fraction_max 0.957
_diffrn_reflns_limit_h_max 42
_diffrn_reflns_limit_h_min -42
_diffrn_reflns_limit_k_max 5
_diffrn_reflns_limit_k_min -4
_diffrn_reflns_limit_l_max 38
_diffrn_reflns_limit_l_min -38
_diffrn_reflns_number 22288
_diffrn_reflns_point_group_measured_fraction_full 0.963
_diffrn_reflns_point_group_measured_fraction_max 0.957
_diffrn_reflns_theta_full 67.679
_diffrn_reflns_theta_max 68.300
_diffrn_reflns_theta_min 4.587
_diffrn_source microsource
_diffrn_standards_number 0
_exptl_absorpt_coefficient_mu 0.622
_exptl_absorpt_correction_T_max 0.7351
_exptl_absorpt_correction_T_min 0.5876
_exptl_absorpt_correction_type multi-scan
_exptl_absorpt_process_details
'SADABS-2012/1 (Bruker,2012) was used for absorption correction. wR2(int) was 0.1218 before and 0.0676 after correction. The Ratio of minimum to maximum transmission is 0.7993. The \l/2 correction factor is 0.0015.'
_exptl_crystal_colour 'clear dark blue'
_exptl_crystal_colour_lustre clear
_exptl_crystal_colour_modifier dark
_exptl_crystal_colour_primary blue
_exptl_crystal_density_diffrn 1.304
_exptl_crystal_description needle
_exptl_crystal_F_000 2208
_exptl_crystal_size_max 0.82
_exptl_crystal_size_mid 0.08
_exptl_crystal_size_min 0.06
_refine_diff_density_max 0.320
_refine_diff_density_min -0.390
_refine_diff_density_rms 0.063
_refine_ls_extinction_method none
_refine_ls_goodness_of_fit_ref 1.043
_refine_ls_hydrogen_treatment constr
_refine_ls_matrix_type full
_refine_ls_number_parameters 399
_refine_ls_number_reflns 4651
_refine_ls_number_restraints 0
_refine_ls_restrained_S_all 1.043
_refine_ls_R_factor_all 0.1057
_refine_ls_R_factor_gt 0.0689
_refine_ls_shift/su_max 0.000
_refine_ls_shift/su_mean 0.000
_refine_ls_structure_factor_coef Fsqd
_refine_ls_weighting_details 'w=1/[\s^2^(Fo^2^)+(0.1199P)^2^+5.4016P] where P=(Fo^2^+2Fc^2^)/3'
_refine_ls_weighting_scheme calc
_refine_ls_wR_factor_gt 0.1884
_refine_ls_wR_factor_ref 0.2165
_reflns_Friedel_coverage 0.000
_reflns_number_gt 3031
_reflns_number_total 4651
_reflns_threshold_expression 'I > 2\s(I)'
_cod_data_source_file ja6b07721_si_003.cif
_cod_data_source_block hphtdic8_x
_cod_database_code 4125747
_shelxl_version_number 2013-4
_shelx_space_group_comment
;
The symmetry employed for this shelxl refinement is uniquely defined
by the following loop, which should always be used as a source of
symmetry information in preference to the above space-group names.
They are only intended as comments.
;
_shelx_estimated_absorpt_t_max 0.964
_shelx_estimated_absorpt_t_min 0.630
_olex2_refinement_description
;
1. Fixed Uiso
 At 1.2 times of:
  All C(H) groups, All C(H,H) groups
 At 1.5 times of:
  All C(H,H,H) groups
2. Others
 Sof(C25A)=Sof(H25A)=Sof(C26A)=Sof(H26A)=Sof(H27a)=Sof(C28A)=Sof(H28A)=
 Sof(C29A)=Sof(H29A)=1-FVAR(1)
 Sof(C25)=Sof(H25)=Sof(C26)=Sof(H26)=Sof(H27)=Sof(C28)=Sof(H28)=Sof(C29)=
 Sof(H29)=FVAR(1)
3.a Secondary CH2 refined with riding coordinates:
 C30(H30a,H30b), C31(H31a,H31b), C32(H32a,H32b), C33(H33a,H33b), C34(H34a,
 H34b), C35(H35a,H35b), C36(H36a,H36b)
3.b Aromatic/amide H refined with riding coordinates:
 C1(H1), C5(H5), C9(H9), C15(H15), C19(H19), C20(H20), C21(H21), C22(H22),
 C23(H23), C25(H25), C25A(H25A), C26(H26), C26A(H26A), C27(H27), C27(H27a),
 C28(H28), C28A(H28A), C29(H29), C29A(H29A)
3.c Idealised Me refined as rotating group:
 C37(H37a,H37b,H37c)
;
_olex2_submission_special_instructions 'No special instructions were received'

loop_
_space_group_symop_operation_xyz
'x, y, z'
'-x, y, -z+1/2'
'x+1/2, y+1/2, z'
'-x+1/2, y+1/2, -z+1/2'
'-x, -y, -z'
'x, -y, z-1/2'
'-x+1/2, -y+1/2, -z'
'x+1/2, -y+1/2, z-1/2'

loop_
_atom_site_label
_atom_site_type_symbol
_atom_site_fract_x
_atom_site_fract_y
_atom_site_fract_z
_atom_site_U_iso_or_equiv
_atom_site_adp_type
_atom_site_occupancy
_atom_site_site_symmetry_order
_atom_site_calc_flag
_atom_site_refinement_flags_posn
_atom_site_refinement_flags_occupancy
_atom_site_disorder_assembly
_atom_site_disorder_group
O1 O 0.08511(6) -0.1983(5) 0.55260(6) 0.0384(6) Uani 1 1 d . . . .
O2 O 0.20511(6) -0.4742(5) 0.64808(6) 0.0317(5) Uani 1 1 d . . . .
N1 N 0.14546(7) -0.3387(5) 0.59888(7) 0.0275(6) Uani 1 1 d . . . .
C1 C 0.30456(8) 0.5283(7) 0.56299(8) 0.0264(7) Uani 1 1 d . . . .
H1 H 0.3204 0.4182 0.5871 0.032 Uiso 1 1 calc R . . .
C2 C 0.26365(8) 0.4875(6) 0.54571(8) 0.0245(7) Uani 1 1 d . . . .
C3 C 0.24044(8) 0.6495(6) 0.50877(8) 0.0233(6) Uani 1 1 d . . . .
C4 C 0.19843(8) 0.6100(7) 0.48933(8) 0.0246(7) Uani 1 1 d . . . .
C5 C 0.17708(8) 0.7763(7) 0.45380(8) 0.0270(7) Uani 1 1 d . . . .
H5 H 0.1490 0.7548 0.4407 0.032 Uiso 1 1 calc R . . .
C6 C 0.17895(8) 0.4023(7) 0.50717(8) 0.0251(7) Uani 1 1 d . . . .
C7 C 0.20203(8) 0.2481(6) 0.54477(8) 0.0244(6) Uani 1 1 d . . . .
C8 C 0.24394(8) 0.2884(6) 0.56465(8) 0.0247(6) Uani 1 1 d . . . .
C9 C 0.26461(8) 0.1433(7) 0.60268(8) 0.0271(7) Uani 1 1 d . . . .
H9 H 0.2926 0.1701 0.6161 0.033 Uiso 1 1 calc R . . .
C10 C 0.24627(8) -0.0410(7) 0.62229(8) 0.0267(7) Uani 1 1 d . . . .
C11 C 0.20574(8) -0.0971(7) 0.60137(8) 0.0265(7) Uani 1 1 d . . . .
C12 C 0.18287(8) 0.0511(6) 0.56286(8) 0.0250(7) Uani 1 1 d . . . .
C13 C 0.14083(8) 0.0114(6) 0.54270(8) 0.0256(7) Uani 1 1 d . . . .
C14 C 0.11877(8) 0.1571(7) 0.50463(8) 0.0269(7) Uani 1 1 d . . . .
C15 C 0.13855(8) 0.3476(7) 0.48811(8) 0.0284(7) Uani 1 1 d . . . .
H15 H 0.1234 0.4460 0.4622 0.034 Uiso 1 1 calc R . . .
C16 C 0.12099(8) -0.1780(7) 0.56394(9) 0.0283(7) Uani 1 1 d . . . .
C17 C 0.18668(8) -0.3161(7) 0.61854(8) 0.0269(7) Uani 1 1 d . . . .
C18 C 0.27113(8) -0.1396(7) 0.66759(8) 0.0278(7) Uani 1 1 d . . . .
C19 C 0.26262(9) -0.0364(8) 0.70271(9) 0.0372(8) Uani 1 1 d . . . .
H19 H 0.2408 0.0866 0.6975 0.045 Uiso 1 1 calc R . . .
C20 C 0.28555(10) -0.1113(8) 0.74514(10) 0.0418(9) Uani 1 1 d . . . .
H20 H 0.2799 -0.0363 0.7690 0.050 Uiso 1 1 calc R . . .
C21 C 0.31627(10) -0.2918(9) 0.75306(10) 0.0459(9) Uani 1 1 d . . . .
H21 H 0.3313 -0.3496 0.7822 0.055 Uiso 1 1 calc R . . .
C22 C 0.32547(11) -0.3906(10) 0.71813(11) 0.0543(11) Uani 1 1 d . . . .
H22 H 0.3471 -0.5149 0.7235 0.065 Uiso 1 1 calc R . . .
C23 C 0.30337(9) -0.3095(8) 0.67561(10) 0.0412(9) Uani 1 1 d . . . .
H23 H 0.3105 -0.3714 0.6519 0.049 Uiso 1 1 calc R . . .
C24 C 0.07505(8) 0.1219(7) 0.47855(9) 0.0299(7) Uani 1 1 d . . . .
C25 C 0.04673(18) 0.1937(18) 0.4936(2) 0.0300(17) Uani 0.491(9) 1 d . P A 1
H25 H 0.0541 0.2619 0.5228 0.036 Uiso 0.491(9) 1 calc R P A 1
C25A C 0.04691(18) 0.332(2) 0.4750(3) 0.037(2) Uani 0.509(9) 1 d . P A 2
H25A H 0.0553 0.4992 0.4908 0.045 Uiso 0.509(9) 1 calc R P A 2
C26 C 0.00698(19) 0.1709(19) 0.4677(3) 0.0340(18) Uani 0.491(9) 1 d . P A 1
H26 H -0.0126 0.2279 0.4789 0.041 Uiso 0.491(9) 1 calc R P A 1
C26A C 0.00712(19) 0.296(2) 0.4485(3) 0.040(2) Uani 0.509(9) 1 d . P A 2
H26A H -0.0116 0.4375 0.4470 0.048 Uiso 0.509(9) 1 calc R P A 2
C27 C -0.00503(9) 0.0653(8) 0.42510(10) 0.0402(9) Uani 1 1 d . . . .
H27 H -0.0325 0.0416 0.4077 0.048 Uiso 0.491(9) 1 calc R P A 1
H27A H -0.0321 0.0480 0.4061 0.048 Uiso 0.509(9) 1 calc R P A 2
C28 C 0.02390(18) -0.004(2) 0.4089(2) 0.038(2) Uani 0.491(9) 1 d . P A 1
H28 H 0.0165 -0.0683 0.3796 0.046 Uiso 0.491(9) 1 calc R P A 1
C28A C 0.0211(2) -0.1495(18) 0.4281(3) 0.043(2) Uani 0.509(9) 1 d . P A 2
H28A H 0.0122 -0.3147 0.4117 0.052 Uiso 0.509(9) 1 calc R P A 2
C29 C 0.06457(18) 0.0216(18) 0.4358(2) 0.034(2) Uani 0.491(9) 1 d . P A 1
H29 H 0.0846 -0.0293 0.4249 0.040 Uiso 0.491(9) 1 calc R P A 1
C29A C 0.06092(19) -0.1178(17) 0.4556(3) 0.040(2) Uani 0.509(9) 1 d . P A 2
H29A H 0.0789 -0.2669 0.4587 0.048 Uiso 0.509(9) 1 calc R P A 2
C30 C 0.12504(9) -0.5309(7) 0.61890(9) 0.0312(7) Uani 1 1 d . . . .
H30A H 0.1427 -0.6900 0.6319 0.037 Uiso 1 1 calc R . . .
H30B H 0.1005 -0.6022 0.5958 0.037 Uiso 1 1 calc R . . .
C31 C 0.11424(9) -0.3863(8) 0.65447(9) 0.0358(8) Uani 1 1 d . . . .
H31A H 0.1390 -0.3438 0.6797 0.043 Uiso 1 1 calc R . . .
H31B H 0.1009 -0.2091 0.6427 0.043 Uiso 1 1 calc R . . .
C32 C 0.08717(11) -0.5572(9) 0.67049(11) 0.0476(9) Uani 1 1 d . . . .
H32A H 0.0982 -0.7458 0.6777 0.057 Uiso 1 1 calc R . . .
H32B H 0.0606 -0.5722 0.6467 0.057 Uiso 1 1 calc R . . .
C33 C 0.08270(14) -0.4285(11) 0.71128(14) 0.0678(13) Uani 1 1 d . . . .
H33A H 0.1096 -0.3964 0.7337 0.081 Uiso 1 1 calc R . . .
H33B H 0.0696 -0.2464 0.7031 0.081 Uiso 1 1 calc R . . .
C34 C 0.05911(17) -0.6004(14) 0.73160(17) 0.0949(19) Uani 1 1 d . . . .
H34A H 0.0717 -0.7846 0.7390 0.114 Uiso 1 1 calc R . . .
H34B H 0.0319 -0.6272 0.7096 0.114 Uiso 1 1 calc R . . .
C35 C 0.05597(17) -0.4739(15) 0.77321(15) 0.0932(19) Uani 1 1 d . . . .
H35A H 0.0465 -0.2812 0.7666 0.112 Uiso 1 1 calc R . . .
H35B H 0.0355 -0.5771 0.7804 0.112 Uiso 1 1 calc R . . .
C36 C 0.09369(17) -0.4722(16) 0.81317(16) 0.102(2) Uani 1 1 d . . . .
H36A H 0.1140 -0.3606 0.8070 0.123 Uiso 1 1 calc R . . .
H36B H 0.1039 -0.6633 0.8196 0.123 Uiso 1 1 calc R . . .
C37 C 0.0874(2) -0.3542(18) 0.85351(16) 0.119(3) Uani 1 1 d . . . .
H37A H 0.0745 -0.1730 0.8462 0.179 Uiso 1 1 calc GR . . .
H37B H 0.1132 -0.3344 0.8777 0.179 Uiso 1 1 calc GR . . .
H37C H 0.0704 -0.4794 0.8624 0.179 Uiso 1 1 calc GR . . .

loop_
_atom_site_aniso_label
_atom_site_aniso_U_11
_atom_site_aniso_U_22
_atom_site_aniso_U_33
_atom_site_aniso_U_23
_atom_site_aniso_U_13
_atom_site_aniso_U_12
O1 0.0308(11) 0.0488(16) 0.0362(11) 0.0096(11) 0.0131(9) -0.0048(10)
O2 0.0371(11) 0.0342(14) 0.0247(10) 0.0059(10) 0.0124(9) -0.0004(10)
N1 0.0314(12) 0.0310(16) 0.0229(11) 0.0015(11) 0.0131(10) -0.0010(11)
C1 0.0306(14) 0.0293(19) 0.0195(13) 0.0018(12) 0.0093(11) 0.0027(13)
C2 0.0308(14) 0.0267(18) 0.0184(12) -0.0011(12) 0.0116(11) -0.0006(12)
C3 0.0291(14) 0.0252(17) 0.0185(12) -0.0025(12) 0.0123(11) -0.0001(12)
C4 0.0297(14) 0.0297(18) 0.0162(12) -0.0039(12) 0.0103(11) -0.0015(12)
C5 0.0257(13) 0.0339(19) 0.0222(13) -0.0015(13) 0.0097(11) -0.0006(13)
C6 0.0302(14) 0.0293(19) 0.0183(13) -0.0049(12) 0.0117(11) -0.0013(13)
C7 0.0299(14) 0.0253(18) 0.0200(13) -0.0037(12) 0.0116(11) -0.0003(12)
C8 0.0314(14) 0.0262(18) 0.0194(13) -0.0012(12) 0.0127(11) 0.0004(12)
C9 0.0273(13) 0.0318(19) 0.0226(13) -0.0029(13) 0.0094(11) 0.0000(13)
C10 0.0310(14) 0.0309(19) 0.0201(13) -0.0013(13) 0.0119(11) 0.0019(13)
C11 0.0339(14) 0.0278(18) 0.0219(13) -0.0003(12) 0.0149(11) 0.0045(13)
C12 0.0327(14) 0.0265(18) 0.0196(13) -0.0031(12) 0.0140(11) 0.0006(13)
C13 0.0303(14) 0.0265(18) 0.0218(13) -0.0024(12) 0.0116(11) -0.0006(13)
C14 0.0287(14) 0.0309(19) 0.0230(13) -0.0025(13) 0.0117(11) -0.0005(13)
C15 0.0301(14) 0.035(2) 0.0189(13) 0.0022(13) 0.0074(11) -0.0011(13)
C16 0.0311(15) 0.0311(19) 0.0237(14) -0.0029(13) 0.0115(11) -0.0026(13)
C17 0.0358(15) 0.0272(18) 0.0205(13) -0.0033(13) 0.0138(12) -0.0004(13)
C18 0.0315(14) 0.0314(19) 0.0203(13) 0.0026(13) 0.0094(11) -0.0050(13)
C19 0.0434(17) 0.047(2) 0.0231(15) 0.0006(15) 0.0139(13) -0.0001(16)
C20 0.055(2) 0.048(3) 0.0241(15) -0.0013(15) 0.0166(14) -0.0077(18)
C21 0.055(2) 0.052(3) 0.0221(15) 0.0075(16) 0.0039(14) -0.0022(18)
C22 0.053(2) 0.063(3) 0.0362(18) 0.0026(19) 0.0034(15) 0.018(2)
C23 0.0415(17) 0.051(3) 0.0261(15) -0.0043(16) 0.0068(13) 0.0047(16)
C24 0.0332(15) 0.031(2) 0.0272(14) 0.0065(14) 0.0135(12) -0.0026(13)
C25 0.034(3) 0.031(5) 0.028(3) 0.004(3) 0.015(3) -0.001(3)
C25A 0.033(3) 0.041(5) 0.035(4) -0.008(4) 0.010(3) -0.007(3)
C26 0.031(3) 0.030(5) 0.043(4) 0.007(4) 0.016(3) 0.001(3)
C26A 0.033(3) 0.037(5) 0.050(4) 0.007(4) 0.015(3) 0.009(3)
C27 0.0264(15) 0.049(3) 0.0401(17) 0.0009(17) 0.0058(13) -0.0046(15)
C28 0.032(3) 0.048(6) 0.027(3) -0.003(4) 0.002(3) -0.006(3)
C28A 0.040(4) 0.031(5) 0.053(5) 0.002(4) 0.010(3) -0.008(3)
C29 0.028(3) 0.046(5) 0.029(3) -0.002(4) 0.013(3) 0.004(3)
C29A 0.034(3) 0.036(5) 0.047(4) 0.000(4) 0.011(3) 0.002(3)
C30 0.0358(15) 0.034(2) 0.0266(14) 0.0016(14) 0.0151(12) -0.0034(14)
C31 0.0409(16) 0.040(2) 0.0288(15) 0.0022(15) 0.0155(13) -0.0006(15)
C32 0.056(2) 0.050(3) 0.0484(19) -0.0019(18) 0.0336(17) -0.0085(18)
C33 0.089(3) 0.063(3) 0.076(3) -0.007(2) 0.059(2) -0.002(2)
C34 0.114(4) 0.114(5) 0.090(3) -0.014(3) 0.076(3) -0.018(4)
C35 0.106(4) 0.123(6) 0.067(3) -0.005(3) 0.052(3) 0.000(4)
C36 0.098(4) 0.143(7) 0.079(3) 0.009(4) 0.049(3) -0.002(4)
C37 0.131(5) 0.170(8) 0.054(3) -0.008(4) 0.031(3) -0.031(5)

loop_
_atom_type_symbol
_atom_type_description
_atom_type_scat_dispersion_real
_atom_type_scat_dispersion_imag
_atom_type_scat_source
C C 0.0181 0.0091 'International Tables Vol C Tables 4.2.6.8 and 6.1.1.4'
H H 0.0000 0.0000 'International Tables Vol C Tables 4.2.6.8 and 6.1.1.4'
N N 0.0311 0.0180 'International Tables Vol C Tables 4.2.6.8 and 6.1.1.4'
O O 0.0492 0.0322 'International Tables Vol C Tables 4.2.6.8 and 6.1.1.4'

loop_
_geom_angle_atom_site_label_1
_geom_angle_atom_site_label_2
_geom_angle_atom_site_label_3
_geom_angle
_geom_angle_site_symmetry_1
_geom_angle_site_symmetry_3
C16 N1 C30 116.4(2) . .
C17 N1 C16 125.6(2) . .
C17 N1 C30 117.8(2) . .
C2 C1 H1 119.0 . .
C5 C1 H1 119.0 7_566 .
C5 C1 C2 122.0(3) 7_566 .
C1 C2 C3 118.2(3) . .
C1 C2 C8 122.1(3) . .
C3 C2 C8 119.7(2) . .
C2 C3 C3 119.7(3) . 7_566
C4 C3 C2 120.1(3) . .
C4 C3 C3 120.2(3) . 7_566
C3 C4 C6 120.1(2) . .
C5 C4 C3 117.8(3) . .
C5 C4 C6 122.1(2) . .
C1 C5 C4 122.0(3) 7_566 .
C1 C5 H5 119.0 7_566 .
C4 C5 H5 119.0 . .
C7 C6 C4 119.5(2) . .
C15 C6 C4 122.1(3) . .
C15 C6 C7 118.4(3) . .
C6 C7 C8 120.7(3) . .
C6 C7 C12 119.5(2) . .
C8 C7 C12 119.8(3) . .
C7 C8 C2 119.8(2) . .
C9 C8 C2 122.0(3) . .
C9 C8 C7 118.2(3) . .
C8 C9 H9 118.4 . .
C8 C9 C10 123.1(3) . .
C10 C9 H9 118.4 . .
C9 C10 C18 116.4(2) . .
C11 C10 C9 119.1(2) . .
C11 C10 C18 124.1(2) . .
C10 C11 C12 119.9(3) . .
C10 C11 C17 120.2(3) . .
C12 C11 C17 119.8(3) . .
C11 C12 C7 119.5(2) . .
C11 C12 C13 120.9(3) . .
C13 C12 C7 119.5(3) . .
C12 C13 C16 118.7(2) . .
C14 C13 C12 120.3(3) . .
C14 C13 C16 120.9(2) . .
C13 C14 C24 125.7(3) . .
C15 C14 C13 118.4(2) . .
C15 C14 C24 115.9(2) . .
C6 C15 C14 123.9(3) . .
C6 C15 H15 118.0 . .
C14 C15 H15 118.0 . .
O1 C16 N1 119.2(3) . .
O1 C16 C13 123.5(3) . .
N1 C16 C13 117.3(2) . .
O2 C17 N1 119.7(3) . .
O2 C17 C11 123.7(3) . .
N1 C17 C11 116.6(3) . .
C19 C18 C10 118.0(3) . .
C23 C18 C10 122.5(3) . .
C23 C18 C19 119.3(3) . .
C18 C19 H19 119.8 . .
C20 C19 C18 120.4(3) . .
C20 C19 H19 119.8 . .
C19 C20 H20 119.8 . .
C21 C20 C19 120.4(3) . .
C21 C20 H20 119.8 . .
C20 C21 H21 120.3 . .
C20 C21 C22 119.4(3) . .
C22 C21 H21 120.3 . .
C21 C22 H22 119.8 . .
C23 C22 C21 120.4(3) . .
C23 C22 H22 119.8 . .
C18 C23 C22 119.9(3) . .
C18 C23 H23 120.0 . .
C22 C23 H23 120.0 . .
C25 C24 C14 123.2(4) . .
C25 C24 C29 119.9(4) . .
C25A C24 C14 122.6(4) . .
C29 C24 C14 116.7(3) . .
C29A C24 C14 120.5(4) . .
C29A C24 C25A 116.9(4) . .
C24 C25 H25 119.4 . .
C24 C25 C26 121.2(6) . .
C26 C25 H25 119.4 . .
C24 C25A H25A 119.6 . .
C26A C25A C24 120.7(6) . .
C26A C25A H25A 119.6 . .
C25 C26 H26 119.5 . .
C25 C26 C27 121.1(6) . .
C27 C26 H26 119.5 . .
C25A C26A H26A 119.8 . .
C27 C26A C25A 120.5(6) . .
C27 C26A H26A 119.8 . .
C26 C27 H27 120.9 . .
C26A C27 H27A 119.4 . .
C26A C27 C28A 121.2(5) . .
C28 C27 C26 118.2(4) . .
C28 C27 H27 120.9 . .
C28A C27 H27A 119.4 . .
C27 C28 H28 119.9 . .
C27 C28 C29 120.2(5) . .
C29 C28 H28 119.9 . .
C27 C28A H28A 120.8 . .
C27 C28A C29A 118.4(6) . .
C29A C28A H28A 120.8 . .
C24 C29 C28 119.4(5) . .
C24 C29 H29 120.3 . .
C28 C29 H29 120.3 . .
C24 C29A C28A 122.2(6) . .
C24 C29A H29A 118.9 . .
C28A C29A H29A 118.9 . .
N1 C30 H30A 109.5 . .
N1 C30 H30B 109.5 . .
N1 C30 C31 110.9(3) . .
H30A C30 H30B 108.1 . .
C31 C30 H30A 109.5 . .
C31 C30 H30B 109.5 . .
C30 C31 H31A 109.0 . .
C30 C31 H31B 109.0 . .
H31A C31 H31B 107.8 . .
C32 C31 C30 113.0(3) . .
C32 C31 H31A 109.0 . .
C32 C31 H31B 109.0 . .
C31 C32 H32A 109.3 . .
C31 C32 H32B 109.3 . .
C31 C32 C33 111.5(3) . .
H32A C32 H32B 108.0 . .
C33 C32 H32A 109.3 . .
C33 C32 H32B 109.3 . .
C32 C33 H33A 108.6 . .
C32 C33 H33B 108.6 . .
H33A C33 H33B 107.6 . .
C34 C33 C32 114.6(4) . .
C34 C33 H33A 108.6 . .
C34 C33 H33B 108.6 . .
C33 C34 H34A 108.7 . .
C33 C34 H34B 108.7 . .
C33 C34 C35 114.1(5) . .
H34A C34 H34B 107.6 . .
C35 C34 H34A 108.7 . .
C35 C34 H34B 108.7 . .
C34 C35 H35A 108.3 . .
C34 C35 H35B 108.3 . .
H35A C35 H35B 107.4 . .
C36 C35 C34 115.8(5) . .
C36 C35 H35A 108.3 . .
C36 C35 H35B 108.3 . .
C35 C36 H36A 109.2 . .
C35 C36 H36B 109.2 . .
C35 C36 C37 112.2(5) . .
H36A C36 H36B 107.9 . .
C37 C36 H36A 109.2 . .
C37 C36 H36B 109.2 . .
C36 C37 H37A 109.5 . .
C36 C37 H37B 109.5 . .
C36 C37 H37C 109.5 . .
H37A C37 H37B 109.5 . .
H37A C37 H37C 109.5 . .
H37B C37 H37C 109.5 . .

loop_
_geom_bond_atom_site_label_1
_geom_bond_atom_site_label_2
_geom_bond_distance
_geom_bond_site_symmetry_2
O1 C16 1.212(3) .
O2 C17 1.220(3) .
N1 C16 1.396(4) .
N1 C17 1.391(4) .
N1 C30 1.481(4) .
C1 H1 0.9500 .
C1 C2 1.387(4) .
C1 C5 1.379(4) 7_566
C2 C3 1.425(4) .
C2 C8 1.464(4) .
C3 C3 1.430(6) 7_566
C3 C4 1.425(4) .
C4 C5 1.390(4) .
C4 C6 1.466(4) .
C5 C1 1.379(4) 7_566
C5 H5 0.9500 .
C6 C7 1.417(4) .
C6 C15 1.384(4) .
C7 C8 1.423(4) .
C7 C12 1.428(4) .
C8 C9 1.383(4) .
C9 H9 0.9500 .
C9 C10 1.399(4) .
C10 C11 1.395(4) .
C10 C18 1.500(4) .
C11 C12 1.420(4) .
C11 C17 1.482(4) .
C12 C13 1.427(4) .
C13 C14 1.397(4) .
C13 C16 1.484(4) .
C14 C15 1.391(4) .
C14 C24 1.502(4) .
C15 H15 0.9500 .
C18 C19 1.386(4) .
C18 C23 1.369(5) .
C19 H19 0.9500 .
C19 C20 1.377(4) .
C20 H20 0.9500 .
C20 C21 1.359(5) .
C21 H21 0.9500 .
C21 C22 1.387(5) .
C22 H22 0.9500 .
C22 C23 1.381(4) .
C23 H23 0.9500 .
C24 C25 1.334(7) .
C24 C25A 1.411(8) .
C24 C29 1.393(7) .
C24 C29A 1.374(8) .
C25 H25 0.9500 .
C25 C26 1.376(9) .
C25A H25A 0.9500 .
C25A C26A 1.388(9) .
C26 H26 0.9500 .
C26 C27 1.394(8) .
C26A H26A 0.9500 .
C26A C27 1.335(9) .
C27 H27 0.9500 .
C27 H27A 0.9500 .
C27 C28 1.373(8) .
C27 C28A 1.384(8) .
C28 H28 0.9500 .
C28 C29 1.412(9) .
C28A H28A 0.9500 .
C28A C29A 1.394(9) .
C29 H29 0.9500 .
C29A H29A 0.9500 .
C30 H30A 0.9900 .
C30 H30B 0.9900 .
C30 C31 1.526(4) .
C31 H31A 0.9900 .
C31 H31B 0.9900 .
C31 C32 1.513(4) .
C32 H32A 0.9900 .
C32 H32B 0.9900 .
C32 C33 1.534(5) .
C33 H33A 0.9900 .
C33 H33B 0.9900 .
C33 C34 1.508(6) .
C34 H34A 0.9900 .
C34 H34B 0.9900 .
C34 C35 1.534(7) .
C35 H35A 0.9900 .
C35 H35B 0.9900 .
C35 C36 1.500(7) .
C36 H36A 0.9900 .
C36 H36B 0.9900 .
C36 C37 1.530(8) .
C37 H37A 0.9800 .
C37 H37B 0.9800 .
C37 H37C 0.9800 .

loop_
_geom_torsion_atom_site_label_1
_geom_torsion_atom_site_label_2
_geom_torsion_atom_site_label_3
_geom_torsion_atom_site_label_4
_geom_torsion
_geom_torsion_site_symmetry_1
_geom_torsion_site_symmetry_4
N1 C30 C31 C32 170.0(3) . .
C1 C2 C3 C3 -1.1(5) . 7_566
C1 C2 C3 C4 178.6(3) . .
C1 C2 C8 C7 -177.9(3) . .
C1 C2 C8 C9 4.6(4) . .
C2 C3 C4 C5 179.0(3) . .
C2 C3 C4 C6 -0.2(4) . .
C2 C8 C9 C10 177.7(3) . .
C3 C2 C8 C7 3.1(4) . .
C3 C2 C8 C9 -174.4(3) . .
C3 C3 C4 C5 -1.3(5) 7_566 .
C3 C3 C4 C6 179.5(3) 7_566 .
C3 C4 C5 C1 0.9(4) . 7_566
C3 C4 C6 C7 2.2(4) . .
C3 C4 C6 C15 -176.9(3) . .
C4 C6 C7 C8 -1.5(4) . .
C4 C6 C7 C12 178.3(3) . .
C4 C6 C15 C14 -178.4(3) . .
C5 C1 C2 C3 1.6(4) 7_566 .
C5 C1 C2 C8 -177.4(3) 7_566 .
C5 C4 C6 C7 -177.0(3) . .
C5 C4 C6 C15 4.0(4) . .
C6 C4 C5 C1 -180.0(3) . 7_566
C6 C7 C8 C2 -1.1(4) . .
C6 C7 C8 C9 176.5(3) . .
C6 C7 C12 C11 -178.0(3) . .
C6 C7 C12 C13 0.3(4) . .
C7 C6 C15 C14 2.6(4) . .
C7 C8 C9 C10 0.2(4) . .
C7 C12 C13 C14 2.2(4) . .
C7 C12 C13 C16 -175.3(3) . .
C8 C2 C3 C3 177.9(3) . 7_566
C8 C2 C3 C4 -2.4(4) . .
C8 C7 C12 C11 1.8(4) . .
C8 C7 C12 C13 -179.9(3) . .
C8 C9 C10 C11 4.4(5) . .
C8 C9 C10 C18 -168.6(3) . .
C9 C10 C11 C12 -5.8(4) . .
C9 C10 C11 C17 172.6(3) . .
C9 C10 C18 C19 106.7(3) . .
C9 C10 C18 C23 -68.3(4) . .
C10 C11 C12 C7 2.8(4) . .
C10 C11 C12 C13 -175.5(3) . .
C10 C11 C17 O2 -7.5(4) . .
C10 C11 C17 N1 173.1(2) . .
C10 C18 C19 C20 -177.3(3) . .
C10 C18 C23 C22 179.1(3) . .
C11 C10 C18 C19 -65.9(4) . .
C11 C10 C18 C23 119.1(4) . .
C11 C12 C13 C14 -179.5(3) . .
C11 C12 C13 C16 3.0(4) . .
C12 C7 C8 C2 179.1(3) . .
C12 C7 C8 C9 -3.3(4) . .
C12 C11 C17 O2 170.9(3) . .
C12 C11 C17 N1 -8.5(4) . .
C12 C13 C14 C15 -2.4(4) . .
C12 C13 C14 C24 175.8(3) . .
C12 C13 C16 O1 170.3(3) . .
C12 C13 C16 N1 -9.4(4) . .
C13 C14 C15 C6 -0.1(5) . .
C13 C14 C24 C25 68.0(6) . .
C13 C14 C24 C25A 114.2(6) . .
C13 C14 C24 C29 -115.3(5) . .
C13 C14 C24 C29A -68.1(6) . .
C14 C13 C16 O1 -7.2(5) . .
C14 C13 C16 N1 173.0(3) . .
C14 C24 C25 C26 176.6(6) . .
C14 C24 C25A C26A 176.3(6) . .
C14 C24 C29 C28 -177.0(6) . .
C14 C24 C29A C28A -174.4(6) . .
C15 C6 C7 C8 177.6(3) . .
C15 C6 C7 C12 -2.6(4) . .
C15 C14 C24 C25 -113.8(6) . .
C15 C14 C24 C25A -67.6(6) . .
C15 C14 C24 C29 62.9(6) . .
C15 C14 C24 C29A 110.2(5) . .
C16 N1 C17 O2 -177.7(3) . .
C16 N1 C17 C11 1.7(4) . .
C16 N1 C30 C31 -86.4(3) . .
C16 C13 C14 C15 175.1(3) . .
C16 C13 C14 C24 -6.7(5) . .
C17 N1 C16 O1 -172.6(3) . .
C17 N1 C16 C13 7.2(4) . .
C17 N1 C30 C31 88.3(3) . .
C17 C11 C12 C7 -175.6(3) . .
C17 C11 C12 C13 6.1(4) . .
C18 C10 C11 C12 166.6(3) . .
C18 C10 C11 C17 -15.0(4) . .
C18 C19 C20 C21 -1.4(6) . .
C19 C18 C23 C22 4.2(5) . .
C19 C20 C21 C22 2.9(6) . .
C20 C21 C22 C23 -0.8(6) . .
C21 C22 C23 C18 -2.8(6) . .
C23 C18 C19 C20 -2.1(5) . .
C24 C14 C15 C6 -178.4(3) . .
C24 C25 C26 C27 1.6(12) . .
C24 C25A C26A C27 -1.7(12) . .
C25 C24 C25A C26A -79.8(9) . .
C25 C24 C29 C28 -0.2(10) . .
C25 C24 C29A C28A 42.3(9) . .
C25 C26 C27 C26A -83.5(10) . .
C25 C26 C27 C28 -3.0(11) . .
C25 C26 C27 C28A 39.2(9) . .
C25A C24 C25 C26 74.4(9) . .
C25A C24 C29 C28 -38.4(9) . .
C25A C24 C29A C28A 3.4(10) . .
C25A C26A C27 C26 75.0(9) . .
C25A C26A C27 C28 -39.7(10) . .
C25A C26A C27 C28A 3.0(11) . .
C26 C27 C28 C29 2.7(11) . .
C26 C27 C28A C29A -37.7(9) . .
C26A C27 C28 C29 41.4(10) . .
C26A C27 C28A C29A -1.1(10) . .
C27 C28 C29 C24 -1.2(12) . .
C27 C28A C29A C24 -2.2(11) . .
C28 C27 C28A C29A 78.6(8) . .
C28A C27 C28 C29 -77.1(9) . .
C29 C24 C25 C26 0.0(11) . .
C29 C24 C25A C26A 40.8(9) . .
C29 C24 C29A C28A -77.5(8) . .
C29A C24 C25 C26 -41.4(9) . .
C29A C24 C25A C26A -1.5(10) . .
C29A C24 C29 C28 76.3(8) . .
C30 N1 C16 O1 1.6(4) . .
C30 N1 C16 C13 -178.6(3) . .
C30 N1 C17 O2 8.1(4) . .
C30 N1 C17 C11 -172.4(2) . .
C30 C31 C32 C33 170.3(3) . .
C31 C32 C33 C34 -174.8(4) . .
C32 C33 C34 C35 178.2(4) . .
C33 C34 C35 C36 -70.4(8) . .
C34 C35 C36 C37 -177.5(6) . .
